data_4026203
loop_
_publ_author_name
'Marina Martjuga'
'Sergey Belyakov'
'Edvards Liepinsh'
'Edgars Suna'

_publ_section_title
;
 Asymmetric Synthesis of 1,3-Diamines. II: Diastereoselective Reduction of
 Atropisomeric N-tert-Butanesulfinylketimines
;
_journal_name_full 'Journal of Organic Chemistry'
_journal_page_first 2635
_journal_page_last 2647
_journal_paper_doi 10.1021/jo1025767
_journal_volume 76
_journal_year 2011
_chemical_formula_moiety 'C16 H25 Cl N2 O S'
_chemical_formula_sum 'C16 H25 Cl N2 O S'
_chemical_formula_weight 328.89
_chemical_name_systematic
; 
 ? 
;
_space_group_IT_number 1
_symmetry_cell_setting triclinic
_symmetry_space_group_name_Hall 'P 1'
_symmetry_space_group_name_H-M 'P 1'
_atom_sites_solution_hydrogens mixed
_atom_sites_solution_primary direct
_atom_sites_solution_secondary difmap
_audit_creation_method SHELXL-97
_cell_angle_alpha 102.652(2)
_cell_angle_beta 95.2089(19)
_cell_angle_gamma 101.729(4)
_cell_formula_units_Z 2
_cell_length_a 6.3446(3)
_cell_length_b 11.0696(5)
_cell_length_c 13.4095(8)
_cell_measurement_reflns_used 0.9
_cell_measurement_temperature 173(2)
_cell_measurement_theta_max 26.0
_cell_measurement_theta_min 2174
_cell_volume 890.65(8)
_computing_structure_refinement 'SHELXL-97 (Sheldrick, 1997)'
_computing_structure_solution 'SHELXS-97 (Sheldrick, 1990)'
_diffrn_ambient_temperature 173(2)
_diffrn_measured_fraction_theta_full 0.990
_diffrn_measured_fraction_theta_max 0.990
_diffrn_measurement_device_type 'Nonius KappaCCD'
_diffrn_measurement_method CCD
_diffrn_radiation_monochromator graphite
_diffrn_radiation_source 'fine-focus sealed tube'
_diffrn_radiation_type MoK\a
_diffrn_radiation_wavelength 0.71073
_diffrn_reflns_av_R_equivalents 0.0000
_diffrn_reflns_av_sigmaI/netI 0.0946
_diffrn_reflns_limit_h_max 8
_diffrn_reflns_limit_h_min -8
_diffrn_reflns_limit_k_max 13
_diffrn_reflns_limit_k_min -14
_diffrn_reflns_limit_l_max 16
_diffrn_reflns_limit_l_min -17
_diffrn_reflns_number 6154
_diffrn_reflns_theta_full 27.5
_diffrn_reflns_theta_max 27.5
_diffrn_reflns_theta_min 1.57
_exptl_absorpt_coefficient_mu 0.333
_exptl_absorpt_correction_type none
_exptl_crystal_colour Colourless
_exptl_crystal_density_diffrn 1.226
_exptl_crystal_description Plate
_exptl_crystal_F_000 352
_exptl_crystal_size_max 0.21
_exptl_crystal_size_mid 0.12
_exptl_crystal_size_min 0.03
_refine_diff_density_max 0.298
_refine_diff_density_min -0.305
_refine_diff_density_rms 0.070
_refine_ls_abs_structure_details 'Flack H D (1983), Acta Cryst. A39, 876-881'
_refine_ls_abs_structure_Flack -0.13(9)
_refine_ls_extinction_method none
_refine_ls_goodness_of_fit_ref 1.004
_refine_ls_hydrogen_treatment constr
_refine_ls_matrix_type full
_refine_ls_number_parameters 379
_refine_ls_number_reflns 6154
_refine_ls_number_restraints 3
_refine_ls_restrained_S_all 1.004
_refine_ls_R_factor_all 0.0917
_refine_ls_R_factor_gt 0.0605
_refine_ls_shift/su_max 0.000
_refine_ls_shift/su_mean 0.000
_refine_ls_structure_factor_coef Fsqd
_refine_ls_weighting_details 'calc w=1/[\s^2^(Fo^2^)+(0.0883P)^2^+0.3581P] where P=(Fo^2^+2Fc^2^)/3'
_refine_ls_weighting_scheme calc
_refine_ls_wR_factor_gt 0.1451
_refine_ls_wR_factor_ref 0.1706
_reflns_number_gt 4608
_reflns_number_total 6154
_reflns_threshold_expression >2sigma(I)
_cod_data_source_file jo1025767_si_002_4e.cif
_cod_data_source_block M975
_cod_database_code 4026203
_cod_database_fobs_code 4026203

loop_
_symmetry_equiv_pos_as_xyz
'x, y, z'

loop_
_atom_site_label
_atom_site_type_symbol
_atom_site_fract_x
_atom_site_fract_y
_atom_site_fract_z
_atom_site_U_iso_or_equiv
_atom_site_adp_type
_atom_site_occupancy
_atom_site_symmetry_multiplicity
_atom_site_calc_flag
_atom_site_refinement_flags
S15 S 0.19158(17) -0.26423(12) 0.31909(9) 0.0276(3) Uani 1 1 d .
S35 S -0.1900(2) 0.26579(13) -0.31855(11) 0.0420(4) Uani 1 1 d .
Cl4 Cl 0.5630(2) 0.21708(16) 0.22933(12) 0.0503(4) Uani 1 1 d .
Cl24 Cl -0.6520(2) -0.20148(16) -0.20086(13) 0.0517(4) Uani 1 1 d .
O16 O 0.3986(5) -0.2835(4) 0.2806(3) 0.0378(9) Uani 1 1 d .
N14 N 0.0048(6) -0.2933(4) 0.2092(3) 0.0268(10) Uani 1 1 d .
N7 N -0.2102(7) -0.0742(5) 0.3594(3) 0.0341(11) Uani 1 1 d .
H7 H -0.2567 -0.1656 0.3278 0.041 Uiso 1 1 d R
N27 N 0.1665(7) 0.0639(5) -0.3159(4) 0.0337(11) Uani 1 1 d .
H27 H 0.1849 0.1582 -0.3004 0.040 Uiso 1 1 d R
N34 N -0.0550(7) 0.2995(5) -0.1940(4) 0.0365(11) Uani 1 1 d .
O36 O -0.0147(8) 0.2701(5) -0.3844(3) 0.0626(13) Uani 1 1 d .
C3 C 0.2367(8) 0.0087(5) 0.2114(4) 0.0266(11) Uani 1 1 d .
H3 H 0.2977 -0.0297 0.1529 0.032 Uiso 1 1 d R
C26 C -0.1193(9) -0.1271(5) -0.3367(4) 0.0331(13) Uani 1 1 d .
H26 H -0.0495 -0.1727 -0.3882 0.040 Uiso 1 1 d R
C4 C 0.3307(8) 0.1335(6) 0.2651(4) 0.0307(13) Uani 1 1 d .
C1 C -0.0359(7) -0.0049(5) 0.3250(4) 0.0245(11) Uani 1 1 d .
C22 C -0.1308(7) 0.0671(5) -0.2133(4) 0.0247(11) Uani 1 1 d .
C2 C 0.0571(7) -0.0611(5) 0.2409(4) 0.0228(11) Uani 1 1 d .
C9 C -0.0384(7) -0.1964(5) 0.1824(4) 0.0236(11) Uani 1 1 d .
C21 C -0.0265(8) 0.0019(6) -0.2898(4) 0.0295(12) Uani 1 1 d .
C5 C 0.2390(8) 0.1907(5) 0.3460(4) 0.0321(12) Uani 1 1 d .
H5 H 0.3007 0.2780 0.3811 0.038 Uiso 1 1 d R
C24 C -0.4104(8) -0.1229(5) -0.2337(5) 0.0327(13) Uani 1 1 d .
C23 C -0.3241(8) 0.0026(6) -0.1872(4) 0.0314(12) Uani 1 1 d .
H23 H -0.3949 0.0480 -0.1361 0.038 Uiso 1 1 d R
C8 C -0.3256(9) -0.0119(6) 0.4377(4) 0.0393(14) Uani 1 1 d .
H8A H -0.4413 -0.0734 0.4523 0.047 Uiso 1 1 d R
H8B H -0.3847 0.0507 0.4125 0.047 Uiso 1 1 d R
H8C H -0.2253 0.0288 0.4997 0.047 Uiso 1 1 d R
C19 C -0.1592(8) -0.4025(6) 0.3790(5) 0.0414(14) Uani 1 1 d .
H19A H -0.2265 -0.4778 0.3988 0.050 Uiso 1 1 d R
H19B H -0.2442 -0.3953 0.3185 0.050 Uiso 1 1 d R
H19C H -0.1507 -0.3292 0.4343 0.050 Uiso 1 1 d R
C6 C 0.0563(8) 0.1230(6) 0.3776(4) 0.0309(12) Uani 1 1 d .
H6 H -0.0001 0.1630 0.4444 0.037 Uiso 1 1 d R
C32 C 0.1977(10) 0.3747(6) -0.0090(5) 0.0440(15) Uani 1 1 d .
H32A H 0.2783 0.3906 0.0585 0.053 Uiso 1 1 d R
H32B H 0.0847 0.4208 -0.0054 0.053 Uiso 1 1 d R
H32C H 0.2936 0.4022 -0.0552 0.053 Uiso 1 1 d R
C30 C 0.0934(8) 0.2318(5) -0.0489(4) 0.0272(11) Uani 1 1 d .
C29 C -0.0374(7) 0.2037(5) -0.1577(4) 0.0240(11) Uani 1 1 d .
C18 C 0.2172(9) -0.4046(7) 0.4549(5) 0.0463(15) Uani 1 1 d .
H18A H 0.1648 -0.4791 0.4791 0.056 Uiso 1 1 d R
H18B H 0.2113 -0.3301 0.5061 0.056 Uiso 1 1 d R
H18C H 0.3647 -0.4007 0.4423 0.056 Uiso 1 1 d R
C10 C -0.1917(8) -0.2221(5) 0.0808(4) 0.0266(11) Uani 1 1 d .
C33 C -0.0575(9) 0.1904(7) 0.0270(5) 0.0421(14) Uani 1 1 d .
H33A H -0.1221 0.1010 0.0029 0.050 Uiso 1 1 d R
H33B H -0.1695 0.2372 0.0295 0.050 Uiso 1 1 d R
H33C H 0.0222 0.2070 0.0948 0.050 Uiso 1 1 d R
C31 C 0.2721(10) 0.1581(7) -0.0545(5) 0.0462(16) Uani 1 1 d .
H31A H 0.2073 0.0688 -0.0795 0.055 Uiso 1 1 d R
H31B H 0.3528 0.1735 0.0129 0.055 Uiso 1 1 d R
H31C H 0.3681 0.1850 -0.1008 0.055 Uiso 1 1 d R
C17 C 0.0730(8) -0.4105(5) 0.3566(4) 0.0329(12) Uani 1 1 d .
C37 C -0.2725(8) 0.4167(5) -0.3048(4) 0.0332(12) Uani 1 1 d .
C40 C -0.3937(10) 0.4058(6) -0.4104(5) 0.0466(15) Uani 1 1 d .
H40A H -0.4442 0.4820 -0.4099 0.056 Uiso 1 1 d R
H40B H -0.5158 0.3341 -0.4258 0.056 Uiso 1 1 d R
H40C H -0.2994 0.3943 -0.4621 0.056 Uiso 1 1 d R
C25 C -0.3086(9) -0.1881(6) -0.3090(5) 0.0407(15) Uani 1 1 d .
H25 H -0.3935 -0.2805 -0.3493 0.049 Uiso 1 1 d R
C28 C 0.2601(9) 0.0026(7) -0.4025(4) 0.0387(14) Uani 1 1 d .
H28A H 0.3908 0.0589 -0.4104 0.046 Uiso 1 1 d R
H28B H 0.1577 -0.0179 -0.4644 0.046 Uiso 1 1 d R
H28C H 0.2935 -0.0739 -0.3899 0.046 Uiso 1 1 d R
C12 C -0.0520(9) -0.1979(7) -0.0034(4) 0.0439(15) Uani 1 1 d .
H12A H -0.1431 -0.2139 -0.0682 0.053 Uiso 1 1 d R
H12B H 0.0448 -0.2547 -0.0091 0.053 Uiso 1 1 d R
H12C H 0.0313 -0.1116 0.0146 0.053 Uiso 1 1 d R
C20 C 0.0770(10) -0.5259(6) 0.2746(5) 0.0419(15) Uani 1 1 d .
H20A H 0.0150 -0.6014 0.2955 0.050 Uiso 1 1 d R
H20B H 0.2240 -0.5262 0.2630 0.050 Uiso 1 1 d R
H20C H -0.0068 -0.5236 0.2119 0.050 Uiso 1 1 d R
C11 C -0.3447(9) -0.1324(7) 0.0922(5) 0.0413(15) Uani 1 1 d .
H11A H -0.4408 -0.1499 0.0286 0.050 Uiso 1 1 d R
H11B H -0.2623 -0.0460 0.1082 0.050 Uiso 1 1 d R
H11C H -0.4283 -0.1450 0.1467 0.050 Uiso 1 1 d R
C38 C -0.0732(10) 0.5262(6) -0.2759(5) 0.0475(16) Uani 1 1 d .
H38A H -0.1163 0.6055 -0.2684 0.057 Uiso 1 1 d R
H38B H 0.0170 0.5171 -0.3296 0.057 Uiso 1 1 d R
H38C H 0.0067 0.5246 -0.2121 0.057 Uiso 1 1 d R
C13 C -0.3229(10) -0.3582(6) 0.0499(5) 0.0480(16) Uani 1 1 d .
H13A H -0.4177 -0.3719 -0.0135 0.058 Uiso 1 1 d R
H13B H -0.4079 -0.3748 0.1032 0.058 Uiso 1 1 d R
H13C H -0.2255 -0.4145 0.0406 0.058 Uiso 1 1 d R
C39 C -0.4225(10) 0.4220(8) -0.2226(5) 0.0616(19) Uani 1 1 d .
H39A H -0.4676 0.5009 -0.2145 0.074 Uiso 1 1 d R
H39B H -0.3466 0.4190 -0.1582 0.074 Uiso 1 1 d R
H39C H -0.5480 0.3524 -0.2431 0.074 Uiso 1 1 d R

loop_
_atom_site_aniso_label
_atom_site_aniso_U_11
_atom_site_aniso_U_22
_atom_site_aniso_U_33
_atom_site_aniso_U_23
_atom_site_aniso_U_13
_atom_site_aniso_U_12
S15 0.0306(6) 0.0243(8) 0.0249(7) 0.0053(6) -0.0011(5) 0.0026(5)
S35 0.0686(10) 0.0248(9) 0.0262(7) 0.0022(6) -0.0085(7) 0.0069(7)
Cl4 0.0408(8) 0.0500(11) 0.0504(9) 0.0160(8) 0.0045(7) -0.0151(7)
Cl24 0.0354(7) 0.0476(10) 0.0685(11) 0.0277(9) -0.0020(7) -0.0096(6)
O16 0.0285(18) 0.041(2) 0.046(2) 0.0159(19) 0.0069(16) 0.0053(16)
N14 0.028(2) 0.025(3) 0.023(2) 0.001(2) -0.0019(17) 0.0017(18)
N7 0.034(2) 0.034(3) 0.029(2) 0.000(2) 0.0095(19) 0.0022(19)
N27 0.036(2) 0.027(3) 0.034(3) -0.003(2) 0.013(2) 0.0071(19)
N34 0.054(3) 0.024(3) 0.028(3) 0.005(2) 0.001(2) 0.005(2)
O36 0.097(3) 0.071(4) 0.030(2) 0.007(2) 0.016(2) 0.046(3)
C3 0.028(2) 0.029(3) 0.025(3) 0.011(2) 0.006(2) 0.007(2)
C26 0.041(3) 0.020(3) 0.035(3) -0.001(2) -0.001(2) 0.008(2)
C4 0.026(3) 0.034(4) 0.033(3) 0.016(3) 0.002(2) 0.000(2)
C1 0.026(2) 0.020(3) 0.026(3) 0.005(2) 0.004(2) 0.004(2)
C22 0.025(2) 0.021(3) 0.029(3) 0.006(2) 0.004(2) 0.006(2)
C2 0.024(2) 0.021(3) 0.022(3) 0.003(2) 0.000(2) 0.006(2)
C9 0.023(2) 0.029(3) 0.019(3) 0.009(2) 0.0055(19) 0.003(2)
C21 0.028(3) 0.029(3) 0.032(3) 0.009(3) 0.001(2) 0.006(2)
C5 0.041(3) 0.016(3) 0.033(3) 0.005(2) -0.008(2) -0.002(2)
C24 0.031(3) 0.024(3) 0.044(3) 0.014(3) 0.002(2) 0.002(2)
C23 0.025(3) 0.032(3) 0.037(3) 0.013(3) 0.000(2) 0.003(2)
C8 0.036(3) 0.052(4) 0.026(3) 0.000(3) 0.011(2) 0.007(2)
C19 0.037(3) 0.051(4) 0.043(3) 0.022(3) 0.013(2) 0.012(3)
C6 0.039(3) 0.032(3) 0.022(3) 0.007(2) 0.001(2) 0.010(2)
C32 0.050(3) 0.034(4) 0.034(3) 0.001(3) -0.008(3) -0.008(3)
C30 0.030(2) 0.029(3) 0.021(3) 0.004(2) 0.004(2) 0.006(2)
C29 0.023(2) 0.024(3) 0.021(3) 0.000(2) 0.007(2) 0.0014(19)
C18 0.048(3) 0.051(4) 0.044(4) 0.021(3) -0.003(3) 0.016(3)
C10 0.031(3) 0.027(3) 0.017(3) 0.000(2) 0.001(2) 0.004(2)
C33 0.044(3) 0.049(4) 0.028(3) 0.008(3) 0.012(2) -0.002(3)
C31 0.042(3) 0.062(5) 0.038(3) 0.012(3) 0.000(3) 0.024(3)
C17 0.032(3) 0.036(3) 0.031(3) 0.013(3) 0.001(2) 0.003(2)
C37 0.037(3) 0.031(3) 0.030(3) 0.008(2) 0.000(2) 0.004(2)
C40 0.058(4) 0.036(4) 0.043(4) 0.011(3) -0.008(3) 0.011(3)
C25 0.045(3) 0.025(4) 0.045(4) 0.004(3) -0.012(3) 0.006(3)
C28 0.042(3) 0.049(4) 0.027(3) 0.003(3) 0.011(2) 0.019(3)
C12 0.041(3) 0.063(5) 0.025(3) 0.006(3) 0.003(2) 0.014(3)
C20 0.051(3) 0.031(4) 0.048(4) 0.015(3) 0.010(3) 0.012(3)
C11 0.038(3) 0.054(4) 0.034(3) 0.011(3) -0.002(2) 0.018(3)
C38 0.046(3) 0.031(4) 0.063(4) 0.018(3) -0.004(3) 0.002(3)
C13 0.053(4) 0.041(4) 0.039(4) 0.008(3) -0.016(3) -0.002(3)
C39 0.051(4) 0.083(6) 0.050(4) 0.010(4) 0.012(3) 0.019(4)

loop_
_atom_type_symbol
_atom_type_description
_atom_type_scat_dispersion_real
_atom_type_scat_dispersion_imag
_atom_type_scat_source
C C 0.0033 0.0016 'International Tables Vol C Tables 4.2.6.8 and 6.1.1.4'
H H 0.0000 0.0000 'International Tables Vol C Tables 4.2.6.8 and 6.1.1.4'
Cl Cl 0.1484 0.1585 'International Tables Vol C Tables 4.2.6.8 and 6.1.1.4'
N N 0.0061 0.0033 'International Tables Vol C Tables 4.2.6.8 and 6.1.1.4'
O O 0.0106 0.0060 'International Tables Vol C Tables 4.2.6.8 and 6.1.1.4'
S S 0.1246 0.1234 'International Tables Vol C Tables 4.2.6.8 and 6.1.1.4'

loop_
_geom_angle_atom_site_label_1
_geom_angle_atom_site_label_2
_geom_angle_atom_site_label_3
_geom_angle
O16 S15 N14 105.2(2)
O16 S15 C17 106.1(2)
N14 S15 C17 95.4(2)
O36 S35 N34 104.5(2)
O36 S35 C37 106.7(3)
N34 S35 C37 96.0(2)
C9 N14 S15 116.8(4)
C1 N7 C8 121.1(5)
C1 N7 H7 117.8
C8 N7 H7 121.0
C21 N27 C28 120.5(5)
C21 N27 H27 112.8
C28 N27 H27 118.6
C29 N34 S35 116.4(4)
C2 C3 C4 121.2(5)
C2 C3 H3 119.4
C4 C3 H3 119.4
C25 C26 C21 120.5(5)
C25 C26 H26 120.0
C21 C26 H26 119.5
C5 C4 C3 119.7(5)
C5 C4 Cl4 120.1(5)
C3 C4 Cl4 120.2(4)
N7 C1 C2 121.1(5)
N7 C1 C6 119.9(4)
C2 C1 C6 118.9(4)
C23 C22 C21 119.5(5)
C23 C22 C29 118.9(4)
C21 C22 C29 121.6(4)
C3 C2 C1 119.8(5)
C3 C2 C9 119.8(4)
C1 C2 C9 120.4(4)
N14 C9 C2 124.4(4)
N14 C9 C10 116.7(5)
C2 C9 C10 118.9(4)
N27 C21 C26 121.0(5)
N27 C21 C22 120.3(5)
C26 C21 C22 118.7(5)
C4 C5 C6 120.6(5)
C4 C5 H5 119.5
C6 C5 H5 119.9
C23 C24 C25 120.3(5)
C23 C24 Cl24 120.0(5)
C25 C24 Cl24 119.7(5)
C24 C23 C22 120.6(5)
C24 C23 H23 120.4
C22 C23 H23 118.9
N7 C8 H8A 110.2
N7 C8 H8B 109.0
H8A C8 H8B 109.5
N7 C8 H8C 109.2
H8A C8 H8C 109.5
H8B C8 H8C 109.5
C17 C19 H19A 109.3
C17 C19 H19B 110.0
H19A C19 H19B 109.5
C17 C19 H19C 109.2
H19A C19 H19C 109.5
H19B C19 H19C 109.5
C5 C6 C1 119.7(5)
C5 C6 H6 120.0
C1 C6 H6 119.8
C30 C32 H32A 109.7
C30 C32 H32B 108.8
H32A C32 H32B 109.5
C30 C32 H32C 109.8
H32A C32 H32C 109.5
H32B C32 H32C 109.5
C31 C30 C33 109.4(5)
C31 C30 C32 109.1(5)
C33 C30 C32 108.7(5)
C31 C30 C29 109.0(4)
C33 C30 C29 110.0(4)
C32 C30 C29 110.7(4)
N34 C29 C22 125.0(4)
N34 C29 C30 117.1(5)
C22 C29 C30 118.0(4)
C17 C18 H18A 109.0
C17 C18 H18B 108.9
H18A C18 H18B 109.5
C17 C18 H18C 110.4
H18A C18 H18C 109.5
H18B C18 H18C 109.5
C13 C10 C11 109.5(5)
C13 C10 C12 109.1(5)
C11 C10 C12 109.3(5)
C13 C10 C9 111.2(5)
C11 C10 C9 109.9(4)
C12 C10 C9 107.9(4)
C30 C33 H33A 109.2
C30 C33 H33B 108.5
H33A C33 H33B 109.5
C30 C33 H33C 110.7
H33A C33 H33C 109.5
H33B C33 H33C 109.5
C30 C31 H31A 109.2
C30 C31 H31B 109.7
H31A C31 H31B 109.5
C30 C31 H31C 109.5
H31A C31 H31C 109.5
H31B C31 H31C 109.5
C20 C17 C18 110.6(5)
C20 C17 C19 113.1(5)
C18 C17 C19 110.5(5)
C20 C17 S15 110.9(4)
C18 C17 S15 104.3(4)
C19 C17 S15 107.0(4)
C38 C37 C40 112.3(5)
C38 C37 C39 112.3(5)
C40 C37 C39 111.6(5)
C38 C37 S35 109.8(4)
C40 C37 S35 103.7(4)
C39 C37 S35 106.6(4)
C37 C40 H40A 109.2
C37 C40 H40B 109.0
H40A C40 H40B 109.5
C37 C40 H40C 110.1
H40A C40 H40C 109.5
H40B C40 H40C 109.5
C26 C25 C24 120.4(6)
C26 C25 H25 122.4
C24 C25 H25 116.8
N27 C28 H28A 109.6
N27 C28 H28B 109.5
H28A C28 H28B 109.5
N27 C28 H28C 109.2
H28A C28 H28C 109.5
H28B C28 H28C 109.5
C10 C12 H12A 110.0
C10 C12 H12B 108.2
H12A C12 H12B 109.5
C10 C12 H12C 110.2
H12A C12 H12C 109.5
H12B C12 H12C 109.5
C17 C20 H20A 109.8
C17 C20 H20B 109.9
H20A C20 H20B 109.5
C17 C20 H20C 108.6
H20A C20 H20C 109.5
H20B C20 H20C 109.5
C10 C11 H11A 109.2
C10 C11 H11B 109.7
H11A C11 H11B 109.5
C10 C11 H11C 109.4
H11A C11 H11C 109.5
H11B C11 H11C 109.5
C37 C38 H38A 109.9
C37 C38 H38B 108.8
H38A C38 H38B 109.5
C37 C38 H38C 109.7
H38A C38 H38C 109.5
H38B C38 H38C 109.5
C10 C13 H13A 109.7
C10 C13 H13B 109.5
H13A C13 H13B 109.5
C10 C13 H13C 109.1
H13A C13 H13C 109.5
H13B C13 H13C 109.5
C37 C39 H39A 107.6
C37 C39 H39B 110.1
H39A C39 H39B 109.5
C37 C39 H39C 110.6
H39A C39 H39C 109.5
H39B C39 H39C 109.5

loop_
_geom_bond_atom_site_label_1
_geom_bond_atom_site_label_2
_geom_bond_distance
S15 O16 1.492(4)
S15 N14 1.732(4)
S15 C17 1.836(5)
S35 O36 1.481(5)
S35 N34 1.732(5)
S35 C37 1.827(6)
Cl4 C4 1.739(5)
Cl24 C24 1.746(5)
N14 C9 1.275(6)
N7 C1 1.387(6)
N7 C8 1.464(7)
N7 H7 0.9788
N27 C21 1.391(7)
N27 C28 1.451(7)
N27 H27 0.9986
N34 C29 1.279(7)
C3 C2 1.382(7)
C3 C4 1.391(8)
C3 H3 0.9600
C26 C25 1.377(8)
C26 C21 1.407(8)
C26 H26 0.9599
C4 C5 1.372(8)
C1 C2 1.403(7)
C1 C6 1.413(8)
C22 C23 1.403(7)
C22 C21 1.415(7)
C22 C29 1.502(7)
C2 C9 1.502(7)
C9 C10 1.536(6)
C5 C6 1.400(8)
C5 H5 0.9600
C24 C23 1.367(8)
C24 C25 1.396(9)
C23 H23 0.9600
C8 H8A 0.9600
C8 H8B 0.9599
C8 H8C 0.9602
C19 C17 1.546(7)
C19 H19A 0.9600
C19 H19B 0.9599
C19 H19C 0.9599
C6 H6 1.0370
C32 C30 1.539(8)
C32 H32A 0.9601
C32 H32B 0.9599
C32 H32C 0.9600
C30 C31 1.523(7)
C30 C33 1.538(7)
C30 C29 1.545(7)
C18 C17 1.516(7)
C18 H18A 0.9600
C18 H18B 0.9599
C18 H18C 0.9599
C10 C13 1.513(8)
C10 C11 1.518(7)
C10 C12 1.532(8)
C33 H33A 0.9600
C33 H33B 0.9600
C33 H33C 0.9600
C31 H31A 0.9599
C31 H31B 0.9601
C31 H31C 0.9599
C17 C20 1.498(9)
C37 C38 1.516(8)
C37 C40 1.517(7)
C37 C39 1.520(8)
C40 H40A 0.9601
C40 H40B 0.9599
C40 H40C 0.9600
C25 H25 1.0524
C28 H28A 0.9599
C28 H28B 0.9600
C28 H28C 0.9599
C12 H12A 0.9599
C12 H12B 0.9600
C12 H12C 0.9600
C20 H20A 0.9599
C20 H20B 0.9598
C20 H20C 0.9601
C11 H11A 0.9600
C11 H11B 0.9599
C11 H11C 0.9599
C38 H38A 0.9600
C38 H38B 0.9600
C38 H38C 0.9598
C13 H13A 0.9599
C13 H13B 0.9600
C13 H13C 0.9600
C39 H39A 0.9600
C39 H39B 0.9599
C39 H39C 0.9599
